data_4329410
loop_
_publ_author_name
'Kwong-Chak Cheung'
'Peng Guo'
'Ming-Him So'
'Zhong-Yuan Zhou'
'Lawrence Yoon Suk Lee'
'Kwok-Yin Wong'

_publ_contact_author
;
 Professor Kwok-Yin Wong 
;
_publ_contact_author_email
;
bckywong@polyu.edu.hk
;
_publ_section_title
;
 Ruthenium Terpyridine Complexes Containing a Pyrrole-Tagged
 2,2'-Dipyridylamine Ligand-Synthesis, Crystal Structure, and
 Electrochemistry
;
_journal_name_full 'Inorganic Chemistry'
_journal_page_first 6468
_journal_page_last 6475
_journal_paper_doi 10.1021/ic202459g
_journal_volume 51
_journal_year 2012
_chemical_formula_moiety
; 
Ru(C32H29N7Cl) .(ClO4) .1/2(CH3CN)
;
_chemical_formula_sum 'C33 H30.5 Cl2 N7.5 O4 Ru'
_chemical_formula_weight 768.12
_space_group_IT_number 2
_symmetry_cell_setting triclinic
_symmetry_space_group_name_Hall '-P 1'
_symmetry_space_group_name_H-M 'P -1'
_atom_sites_solution_hydrogens geom
_atom_sites_solution_primary direct
_atom_sites_solution_secondary difmap
_audit_creation_method SHELXL-97
_cell_angle_alpha 78.695(3)
_cell_angle_beta 81.211(2)
_cell_angle_gamma 72.176(2)
_cell_formula_units_Z 2
_cell_length_a 8.8351(10)
_cell_length_b 13.8215(17)
_cell_length_c 15.3083(18)
_cell_measurement_temperature 293(2)
_cell_measurement_theta_max 27.5
_cell_measurement_theta_min 1
_cell_volume 1736.5(4)
_computing_cell_refinement 'Bruker SMART'
_computing_data_collection 'Bruker SMART'
_computing_data_reduction 'Bruker SHELXTL'
_computing_molecular_graphics 'Bruker SHELXTL'
_computing_publication_material 'Bruker SHELXTL'
_computing_structure_refinement 'SHELXL-97 (Sheldrick, 1997)'
_computing_structure_solution 'SHELXS-97 (Sheldrick, 1990)'
_diffrn_ambient_temperature 293(2)
_diffrn_measured_fraction_theta_full 0.976
_diffrn_measured_fraction_theta_max 0.976
_diffrn_measurement_device_type 'Bruker CCD Detector'
_diffrn_measurement_method 'omega and phi scans'
_diffrn_radiation_monochromator graphite
_diffrn_radiation_source 'fine-focus sealed tube'
_diffrn_radiation_type MoK\a
_diffrn_radiation_wavelength 0.71073
_diffrn_reflns_av_R_equivalents 0.0000
_diffrn_reflns_av_sigmaI/netI 0.0604
_diffrn_reflns_limit_h_max 11
_diffrn_reflns_limit_h_min -11
_diffrn_reflns_limit_k_max 17
_diffrn_reflns_limit_k_min -17
_diffrn_reflns_limit_l_max 19
_diffrn_reflns_limit_l_min 0
_diffrn_reflns_number 7838
_diffrn_reflns_theta_full 27.56
_diffrn_reflns_theta_max 27.56
_diffrn_reflns_theta_min 1.91
_exptl_absorpt_coefficient_mu 0.653
_exptl_absorpt_correction_T_max 0.9257
_exptl_absorpt_correction_T_min 0.8915
_exptl_absorpt_correction_type multi-scan
_exptl_absorpt_process_details 'SAINT ver 7.34; Bruker SADABS'
_exptl_crystal_colour gloden
_exptl_crystal_density_diffrn 1.469
_exptl_crystal_description PRISM
_exptl_crystal_F_000 782
_exptl_crystal_size_max 0.18
_exptl_crystal_size_mid 0.14
_exptl_crystal_size_min 0.12
_refine_diff_density_max 0.899
_refine_diff_density_min -0.626
_refine_diff_density_rms 0.092
_refine_ls_extinction_method none
_refine_ls_goodness_of_fit_ref 0.999
_refine_ls_hydrogen_treatment constr
_refine_ls_matrix_type full
_refine_ls_number_parameters 441
_refine_ls_number_reflns 7838
_refine_ls_number_restraints 3
_refine_ls_restrained_S_all 1.038
_refine_ls_R_factor_all 0.0692
_refine_ls_R_factor_gt 0.0501
_refine_ls_shift/su_max 0.006
_refine_ls_shift/su_mean 0.001
_refine_ls_structure_factor_coef Fsqd
_refine_ls_weighting_details 'calc w=1/[\s^2^(Fo^2^)+(0.0746P)^2^+0.0000P] where P=(Fo^2^+2Fc^2^)/3'
_refine_ls_weighting_scheme calc
_refine_ls_wR_factor_gt 0.1273
_refine_ls_wR_factor_ref 0.1380
_reflns_number_gt 5727
_reflns_number_total 7838
_reflns_threshold_expression >2sigma(I)
_cod_data_source_file ic202459g_si_002.cif
_cod_data_source_block ckc1
_cod_original_formula_sum 'C33 H30.50 Cl2 N7.50 O4 Ru'
_cod_database_code 4329410

loop_
_symmetry_equiv_pos_as_xyz
'x, y, z'
'-x, -y, -z'

loop_
_atom_site_label
_atom_site_type_symbol
_atom_site_fract_x
_atom_site_fract_y
_atom_site_fract_z
_atom_site_U_iso_or_equiv
_atom_site_adp_type
_atom_site_occupancy
_atom_site_symmetry_multiplicity
_atom_site_calc_flag
_atom_site_refinement_flags
Ru1 Ru 0.34110(3) 0.237980(18) 0.663395(15) 0.03723(7) Uani 1 1 d .
Cl1 Cl 0.15369(10) 0.18647(6) 0.59624(5) 0.0525(2) Uani 1 1 d .
N1 N 0.2264(3) 0.3906(2) 0.61824(18) 0.0489(7) Uani 1 1 d .
N2 N 0.4544(3) 0.2555(2) 0.54413(16) 0.0500(7) Uani 1 1 d .
N3 N 0.4940(3) 0.09130(19) 0.66178(17) 0.0435(7) Uani 1 1 d .
N4 N 0.2206(3) 0.21513(18) 0.79232(15) 0.0377(6) Uani 1 1 d .
N5 N 0.5010(3) 0.27840(18) 0.72467(15) 0.0370(6) Uani 1 1 d .
N6 N 0.1464(3) 0.7236(2) 0.84971(19) 0.0528(7) Uani 1 1 d .
N7 N 0.2942(3) 0.34942(18) 0.83253(15) 0.0381(6) Uani 1 1 d .
C1 C 0.0988(4) 0.4552(3) 0.6570(3) 0.0570(10) Uani 1 1 d .
H1A H 0.0536 0.4318 0.7130 0.068 Uiso 1 1 calc R
C2 C 0.0322(5) 0.5552(3) 0.6168(3) 0.0846(14) Uani 1 1 d .
H2A H -0.0565 0.5977 0.6454 0.101 Uiso 1 1 calc R
C3 C 0.0982(6) 0.5911(4) 0.5344(3) 0.0993(16) Uani 1 1 d .
H3A H 0.0562 0.6585 0.5069 0.119 Uiso 1 1 calc R
C4 C 0.2266(6) 0.5263(3) 0.4933(3) 0.0816(14) Uani 1 1 d .
H4A H 0.2731 0.5495 0.4376 0.098 Uiso 1 1 calc R
C5 C 0.2871(5) 0.4269(3) 0.5343(2) 0.0607(10) Uani 1 1 d .
C6 C 0.4155(5) 0.3496(3) 0.4916(2) 0.0624(11) Uani 1 1 d .
C7 C 0.4926(6) 0.3626(4) 0.4054(3) 0.0914(16) Uani 1 1 d .
H7A H 0.4685 0.4266 0.3692 0.110 Uiso 1 1 calc R
C8 C 0.6045(7) 0.2798(5) 0.3745(3) 0.107(2) Uani 1 1 d .
H8A H 0.6572 0.2883 0.3174 0.128 Uiso 1 1 calc R
C9 C 0.6404(6) 0.1820(4) 0.4284(3) 0.0889(16) Uani 1 1 d .
H9A H 0.7148 0.1256 0.4072 0.107 Uiso 1 1 calc R
C10 C 0.5616(4) 0.1718(3) 0.5143(2) 0.0597(10) Uani 1 1 d .
C11 C 0.5800(4) 0.0783(3) 0.5803(2) 0.0555(9) Uani 1 1 d .
C12 C 0.6775(5) -0.0172(3) 0.5647(3) 0.0771(13) Uani 1 1 d .
H12A H 0.7354 -0.0245 0.5091 0.093 Uiso 1 1 calc R
C13 C 0.6894(5) -0.1013(3) 0.6307(3) 0.0852(15) Uani 1 1 d .
H13A H 0.7518 -0.1663 0.6199 0.102 Uiso 1 1 calc R
C14 C 0.6086(5) -0.0880(3) 0.7118(3) 0.0750(13) Uani 1 1 d .
H14A H 0.6177 -0.1435 0.7581 0.090 Uiso 1 1 calc R
C15 C 0.5118(4) 0.0089(3) 0.7256(2) 0.0536(9) Uani 1 1 d .
H15A H 0.4569 0.0167 0.7819 0.064 Uiso 1 1 calc R
C16 C 0.1434(4) 0.1415(2) 0.8140(2) 0.0446(8) Uani 1 1 d .
H16A H 0.1427 0.1037 0.7702 0.053 Uiso 1 1 calc R
C17 C 0.0671(4) 0.1198(3) 0.8962(2) 0.0550(9) Uani 1 1 d .
H17A H 0.0132 0.0697 0.9078 0.066 Uiso 1 1 calc R
C18 C 0.0715(4) 0.1737(3) 0.9619(2) 0.0585(10) Uani 1 1 d .
H18A H 0.0218 0.1595 1.0190 0.070 Uiso 1 1 calc R
C19 C 0.1499(4) 0.2490(3) 0.9426(2) 0.0493(9) Uani 1 1 d .
H19A H 0.1549 0.2854 0.9866 0.059 Uiso 1 1 calc R
C20 C 0.2216(3) 0.2693(2) 0.85593(19) 0.0374(7) Uani 1 1 d .
C21 C 0.4556(3) 0.3290(2) 0.79676(19) 0.0368(7) Uani 1 1 d .
C22 C 0.5638(4) 0.3590(3) 0.8337(2) 0.0531(9) Uani 1 1 d .
H22A H 0.5303 0.3938 0.8825 0.064 Uiso 1 1 calc R
C23 C 0.7227(4) 0.3372(3) 0.7979(3) 0.0630(11) Uani 1 1 d .
H23A H 0.7968 0.3570 0.8222 0.076 Uiso 1 1 calc R
C24 C 0.7678(4) 0.2855(3) 0.7254(3) 0.0569(10) Uani 1 1 d .
H24A H 0.8728 0.2705 0.6993 0.068 Uiso 1 1 calc R
C25 C 0.6565(4) 0.2569(3) 0.6928(2) 0.0474(8) Uani 1 1 d .
H25A H 0.6897 0.2199 0.6453 0.057 Uiso 1 1 calc R
C26 C 0.2332(4) 0.4339(2) 0.8863(2) 0.0451(8) Uani 1 1 d .
H26A H 0.2958 0.4182 0.9367 0.054 Uiso 1 1 calc R
H26B H 0.1235 0.4377 0.9098 0.054 Uiso 1 1 calc R
C27 C 0.2392(4) 0.5383(2) 0.8333(2) 0.0453(8) Uani 1 1 d .
H27A H 0.3491 0.5374 0.8128 0.054 Uiso 1 1 calc R
H27B H 0.1803 0.5542 0.7813 0.054 Uiso 1 1 calc R
C28 C 0.1654(5) 0.6191(3) 0.8940(2) 0.0581(10) Uani 1 1 d .
H28A H 0.0615 0.6122 0.9204 0.070 Uiso 1 1 calc R
H28B H 0.2320 0.6056 0.9424 0.070 Uiso 1 1 calc R
C29 C 0.2483(5) 0.7797(3) 0.8465(3) 0.0805(13) Uani 1 1 d .
H29A H 0.3437 0.7569 0.8728 0.097 Uiso 1 1 calc R
C30 C 0.1912(6) 0.8731(3) 0.7996(4) 0.0937(16) Uani 1 1 d .
H30A H 0.2385 0.9265 0.7878 0.112 Uiso 1 1 calc R
C31 C 0.0503(6) 0.8751(3) 0.7724(3) 0.0888(16) Uani 1 1 d .
H31A H -0.0159 0.9303 0.7379 0.107 Uiso 1 1 calc R
C32 C 0.0239(5) 0.7826(3) 0.8043(3) 0.0707(12) Uani 1 1 d .
H32A H -0.0644 0.7633 0.7960 0.085 Uiso 1 1 calc R
Cl2 Cl 0.70523(11) 0.59826(8) 0.85443(7) 0.0671(3) Uani 1 1 d .
O1 O 0.7008(5) 0.6884(3) 0.8852(3) 0.1120(12) Uani 1 1 d .
O2 O 0.8463(4) 0.5233(3) 0.8697(3) 0.1301(15) Uani 1 1 d .
O3 O 0.6582(7) 0.6136(4) 0.7722(3) 0.191(2) Uani 1 1 d .
O4 O 0.5876(5) 0.5568(3) 0.9160(3) 0.1410(16) Uani 1 1 d .
N8 N 0.4457(11) -0.0552(7) 1.0221(16) 0.399(13) Uani 0.50 1 d PD
C33 C 0.5231(10) 0.0076(8) 0.992(2) 0.276(12) Uani 0.50 1 d PD
C34 C 0.6251(12) 0.0871(8) 0.9535(12) 0.174(7) Uani 0.50 1 d PD
H34A H 0.5722 0.1548 0.9247 0.260 Uiso 0.50 1 calc PR
H34B H 0.6966 0.0493 0.9100 0.260 Uiso 0.50 1 calc PR
H34C H 0.6846 0.0925 0.9989 0.260 Uiso 0.50 1 calc PR

loop_
_atom_site_aniso_label
_atom_site_aniso_U_11
_atom_site_aniso_U_22
_atom_site_aniso_U_33
_atom_site_aniso_U_23
_atom_site_aniso_U_13
_atom_site_aniso_U_12
Ru1 0.03783(12) 0.03740(13) 0.03280(12) -0.00971(9) -0.00219(9) -0.00346(10)
Cl1 0.0496(4) 0.0574(5) 0.0512(4) -0.0227(4) -0.0102(3) -0.0051(4)
N1 0.0552(15) 0.0351(13) 0.0539(15) -0.0073(11) -0.0154(13) -0.0042(12)
N2 0.0583(16) 0.0569(16) 0.0316(13) -0.0085(12) -0.0012(11) -0.0126(13)
N3 0.0399(13) 0.0417(14) 0.0461(14) -0.0155(11) -0.0040(11) -0.0023(11)
N4 0.0345(12) 0.0360(12) 0.0385(12) -0.0086(10) -0.0003(10) -0.0040(10)
N5 0.0343(11) 0.0366(12) 0.0355(12) -0.0055(10) -0.0003(10) -0.0052(10)
N6 0.0550(15) 0.0423(14) 0.0640(17) -0.0206(12) 0.0062(14) -0.0164(12)
N7 0.0360(12) 0.0383(12) 0.0414(13) -0.0165(10) 0.0020(10) -0.0094(10)
C1 0.0543(19) 0.0426(18) 0.071(2) -0.0157(16) -0.0225(17) 0.0020(15)
C2 0.087(3) 0.052(2) 0.112(3) -0.028(2) -0.051(3) 0.012(2)
C3 0.138(4) 0.053(3) 0.108(3) 0.014(2) -0.071(3) -0.017(3)
C4 0.111(3) 0.054(2) 0.076(3) 0.013(2) -0.040(2) -0.018(2)
C5 0.073(2) 0.058(2) 0.052(2) 0.0085(16) -0.0245(17) -0.0222(18)
C6 0.078(2) 0.064(2) 0.0409(18) 0.0036(16) -0.0087(17) -0.021(2)
C7 0.125(4) 0.103(4) 0.043(2) 0.005(2) -0.005(2) -0.038(3)
C8 0.127(4) 0.142(5) 0.044(2) -0.013(3) 0.019(3) -0.044(4)
C9 0.087(3) 0.119(4) 0.053(2) -0.032(2) 0.016(2) -0.018(3)
C10 0.058(2) 0.075(2) 0.0426(18) -0.0201(17) 0.0073(15) -0.0130(18)
C11 0.0495(18) 0.065(2) 0.0493(18) -0.0300(16) -0.0003(15) -0.0010(16)
C12 0.065(2) 0.074(3) 0.085(3) -0.044(2) 0.005(2) 0.004(2)
C13 0.071(3) 0.059(2) 0.113(4) -0.038(2) -0.009(3) 0.014(2)
C14 0.064(2) 0.049(2) 0.100(3) -0.012(2) -0.012(2) 0.0051(19)
C15 0.0498(18) 0.0419(18) 0.062(2) -0.0085(15) -0.0090(16) -0.0014(15)
C16 0.0453(16) 0.0406(16) 0.0490(17) -0.0104(13) -0.0005(14) -0.0139(13)
C17 0.0539(18) 0.0496(19) 0.063(2) -0.0143(16) 0.0111(16) -0.0217(16)
C18 0.061(2) 0.056(2) 0.055(2) -0.0124(16) 0.0197(16) -0.0199(17)
C19 0.0554(18) 0.0480(18) 0.0437(17) -0.0171(14) 0.0080(14) -0.0137(15)
C20 0.0339(14) 0.0373(15) 0.0365(14) -0.0102(12) 0.0013(11) -0.0030(12)
C21 0.0330(13) 0.0377(15) 0.0379(15) -0.0075(12) -0.0016(11) -0.0072(12)
C22 0.0450(17) 0.0533(19) 0.065(2) -0.0235(16) -0.0080(15) -0.0097(15)
C23 0.0359(16) 0.065(2) 0.092(3) -0.018(2) -0.0102(17) -0.0140(16)
C24 0.0324(15) 0.059(2) 0.073(2) -0.0139(18) 0.0035(16) -0.0059(15)
C25 0.0375(15) 0.0511(18) 0.0464(17) -0.0090(14) 0.0042(13) -0.0053(14)
C26 0.0466(16) 0.0417(16) 0.0460(16) -0.0191(13) 0.0037(13) -0.0076(14)
C27 0.0435(16) 0.0434(16) 0.0495(17) -0.0179(14) -0.0008(14) -0.0084(14)
C28 0.073(2) 0.0510(19) 0.0526(19) -0.0218(15) 0.0058(17) -0.0185(17)
C29 0.053(2) 0.063(2) 0.132(4) -0.045(2) 0.006(2) -0.0154(19)
C30 0.079(3) 0.048(2) 0.153(4) -0.030(2) 0.030(3) -0.028(2)
C31 0.093(3) 0.050(2) 0.099(3) -0.003(2) 0.017(3) -0.004(2)
C32 0.062(2) 0.063(2) 0.087(3) -0.017(2) -0.008(2) -0.014(2)
Cl2 0.0614(5) 0.0704(6) 0.0757(6) -0.0142(5) -0.0236(5) -0.0180(5)
O1 0.148(3) 0.082(2) 0.126(3) -0.0236(19) -0.022(2) -0.052(2)
O2 0.078(2) 0.117(3) 0.187(4) -0.031(3) -0.058(2) 0.010(2)
O3 0.236(5) 0.206(5) 0.108(3) -0.059(3) -0.095(3) 0.030(4)
O4 0.109(2) 0.140(3) 0.200(4) -0.043(3) 0.009(3) -0.074(2)
N8 0.46(2) 0.205 0.38(3) -0.021(17) -0.22(2) 0.213(16)
C33 0.088(10) 0.160(13) 0.51(3) -0.066(16) 0.188(16) -0.034(10)
C34 0.102(8) 0.145(11) 0.220(14) 0.120(10) -0.075(9) -0.021(9)

loop_
_atom_type_symbol
_atom_type_description
_atom_type_scat_dispersion_real
_atom_type_scat_dispersion_imag
_atom_type_scat_source
C C 0.0033 0.0016 'International Tables Vol C Tables 4.2.6.8 and 6.1.1.4'
H H 0.0000 0.0000 'International Tables Vol C Tables 4.2.6.8 and 6.1.1.4'
N N 0.0061 0.0033 'International Tables Vol C Tables 4.2.6.8 and 6.1.1.4'
O O 0.0106 0.0060 'International Tables Vol C Tables 4.2.6.8 and 6.1.1.4'
Cl Cl 0.1484 0.1585 'International Tables Vol C Tables 4.2.6.8 and 6.1.1.4'
Ru Ru -1.2594 0.8363 'International Tables Vol C Tables 4.2.6.8 and 6.1.1.4'

loop_
_geom_angle_atom_site_label_1
_geom_angle_atom_site_label_2
_geom_angle_atom_site_label_3
_geom_angle
_geom_angle_site_symmetry_1
_geom_angle_site_symmetry_3
N2 Ru1 N3 79.57(11) . .
N2 Ru1 N5 94.16(11) . .
N3 Ru1 N5 91.07(10) . .
N2 Ru1 N1 79.76(11) . .
N3 Ru1 N1 159.28(11) . .
N5 Ru1 N1 91.93(10) . .
N2 Ru1 N4 178.59(10) . .
N3 Ru1 N4 99.09(9) . .
N5 Ru1 N4 86.28(9) . .
N1 Ru1 N4 101.56(10) . .
N2 Ru1 Cl1 87.36(9) . .
N3 Ru1 Cl1 88.04(8) . .
N5 Ru1 Cl1 178.07(7) . .
N1 Ru1 Cl1 89.51(8) . .
N4 Ru1 Cl1 92.17(7) . .
C1 N1 C5 117.1(3) . .
C1 N1 Ru1 129.3(2) . .
C5 N1 Ru1 113.5(2) . .
C10 N2 C6 122.3(3) . .
C10 N2 Ru1 118.7(2) . .
C6 N2 Ru1 118.8(2) . .
C15 N3 C11 117.4(3) . .
C15 N3 Ru1 129.3(2) . .
C11 N3 Ru1 113.1(2) . .
C20 N4 C16 117.9(2) . .
C20 N4 Ru1 122.1(2) . .
C16 N4 Ru1 120.0(2) . .
C25 N5 C21 117.1(3) . .
C25 N5 Ru1 120.3(2) . .
C21 N5 Ru1 122.60(19) . .
C32 N6 C29 107.5(3) . .
C32 N6 C28 126.1(3) . .
C29 N6 C28 126.4(3) . .
C20 N7 C21 120.1(2) . .
C20 N7 C26 115.9(2) . .
C21 N7 C26 116.8(3) . .
N1 C1 C2 122.5(4) . .
N1 C1 H1A 118.7 . .
C2 C1 H1A 118.7 . .
C3 C2 C1 119.4(4) . .
C3 C2 H2A 120.3 . .
C1 C2 H2A 120.3 . .
C4 C3 C2 119.0(4) . .
C4 C3 H3A 120.5 . .
C2 C3 H3A 120.5 . .
C3 C4 C5 119.9(4) . .
C3 C4 H4A 120.0 . .
C5 C4 H4A 120.0 . .
C4 C5 N1 121.9(4) . .
C4 C5 C6 123.4(4) . .
N1 C5 C6 114.6(3) . .
N2 C6 C7 119.4(4) . .
N2 C6 C5 113.3(3) . .
C7 C6 C5 127.3(4) . .
C8 C7 C6 119.4(4) . .
C8 C7 H7A 120.3 . .
C6 C7 H7A 120.3 . .
C7 C8 C9 120.7(4) . .
C7 C8 H8A 119.6 . .
C9 C8 H8A 119.6 . .
C10 C9 C8 118.4(4) . .
C10 C9 H9A 120.8 . .
C8 C9 H9A 120.8 . .
N2 C10 C9 119.7(4) . .
N2 C10 C11 113.1(3) . .
C9 C10 C11 127.3(4) . .
N3 C11 C12 121.0(3) . .
N3 C11 C10 115.1(3) . .
C12 C11 C10 123.9(3) . .
C13 C12 C11 120.4(4) . .
C13 C12 H12A 119.8 . .
C11 C12 H12A 119.8 . .
C14 C13 C12 118.6(4) . .
C14 C13 H13A 120.7 . .
C12 C13 H13A 120.7 . .
C13 C14 C15 119.7(4) . .
C13 C14 H14A 120.1 . .
C15 C14 H14A 120.1 . .
N3 C15 C14 122.8(3) . .
N3 C15 H15A 118.6 . .
C14 C15 H15A 118.6 . .
N4 C16 C17 123.7(3) . .
N4 C16 H16A 118.2 . .
C17 C16 H16A 118.2 . .
C16 C17 C18 118.4(3) . .
C16 C17 H17A 120.8 . .
C18 C17 H17A 120.8 . .
C17 C18 C19 119.8(3) . .
C17 C18 H18A 120.1 . .
C19 C18 H18A 120.1 . .
C18 C19 C20 118.7(3) . .
C18 C19 H19A 120.6 . .
C20 C19 H19A 120.6 . .
N4 C20 C19 121.5(3) . .
N4 C20 N7 118.1(2) . .
C19 C20 N7 120.3(3) . .
N5 C21 C22 121.2(3) . .
N5 C21 N7 117.8(3) . .
C22 C21 N7 121.0(3) . .
C21 C22 C23 120.1(3) . .
C21 C22 H22A 120.0 . .
C23 C22 H22A 120.0 . .
C24 C23 C22 118.3(4) . .
C24 C23 H23A 120.9 . .
C22 C23 H23A 120.9 . .
C25 C24 C23 118.9(3) . .
C25 C24 H24A 120.5 . .
C23 C24 H24A 120.5 . .
N5 C25 C24 124.4(3) . .
N5 C25 H25A 117.8 . .
C24 C25 H25A 117.8 . .
N7 C26 C27 113.3(2) . .
N7 C26 H26A 108.9 . .
C27 C26 H26A 108.9 . .
N7 C26 H26B 108.9 . .
C27 C26 H26B 108.9 . .
H26A C26 H26B 107.7 . .
C28 C27 C26 108.3(3) . .
C28 C27 H27A 110.0 . .
C26 C27 H27A 110.0 . .
C28 C27 H27B 110.0 . .
C26 C27 H27B 110.0 . .
H27A C27 H27B 108.4 . .
N6 C28 C27 114.4(3) . .
N6 C28 H28A 108.7 . .
C27 C28 H28A 108.7 . .
N6 C28 H28B 108.7 . .
C27 C28 H28B 108.7 . .
H28A C28 H28B 107.6 . .
C30 C29 N6 109.6(4) . .
C30 C29 H29A 125.2 . .
N6 C29 H29A 125.2 . .
C29 C30 C31 106.8(4) . .
C29 C30 H30A 126.6 . .
C31 C30 H30A 126.6 . .
C32 C31 C30 107.9(4) . .
C32 C31 H31A 126.1 . .
C30 C31 H31A 126.1 . .
N6 C32 C31 108.3(4) . .
N6 C32 H32A 125.9 . .
C31 C32 H32A 125.9 . .
O3 Cl2 O2 116.0(3) . .
O3 Cl2 O1 114.6(3) . .
O2 Cl2 O1 111.0(3) . .
O3 Cl2 O4 106.2(3) . .
O2 Cl2 O4 102.8(3) . .
O1 Cl2 O4 104.7(3) . .
C33 N8 C34 154(2) 2_657 2_657
C33 N8 C33 12.9(18) 2_657 .
C34 N8 C33 167(2) 2_657 .
C33 C33 N8 148(4) 2_657 2_657
C33 C33 N8 19(3) 2_657 .
N8 C33 N8 167.1(18) 2_657 .
C33 C33 C34 162(4) 2_657 .
N8 C33 C34 13.7(13) 2_657 .
N8 C33 C34 179.2(13) . .
N8 C34 C33 12.1(12) 2_657 .
N8 C34 H34A 109.5 2_657 .
C33 C34 H34A 119.1 . .
N8 C34 H34B 109.4 2_657 .
C33 C34 H34B 98.3 . .
H34A C34 H34B 109.5 . .
N8 C34 H34C 109.6 2_657 .
C33 C34 H34C 110.3 . .
H34A C34 H34C 109.5 . .
H34B C34 H34C 109.5 . .

loop_
_geom_bond_atom_site_label_1
_geom_bond_atom_site_label_2
_geom_bond_distance
_geom_bond_site_symmetry_2
Ru1 N2 1.952(2) .
Ru1 N3 2.066(2) .
Ru1 N5 2.069(3) .
Ru1 N1 2.071(2) .
Ru1 N4 2.109(2) .
Ru1 Cl1 2.4154(9) .
N1 C1 1.344(4) .
N1 C5 1.375(4) .
N2 C10 1.360(4) .
N2 C6 1.363(4) .
N3 C15 1.333(4) .
N3 C11 1.371(4) .
N4 C20 1.342(4) .
N4 C16 1.354(4) .
N5 C25 1.347(4) .
N5 C21 1.365(4) .
N6 C32 1.337(5) .
N6 C29 1.346(5) .
N6 C28 1.441(4) .
N7 C20 1.406(4) .
N7 C21 1.410(3) .
N7 C26 1.479(4) .
C1 C2 1.383(5) .
C1 H1A 0.9300 .
C2 C3 1.374(7) .
C2 H2A 0.9300 .
C3 C4 1.366(7) .
C3 H3A 0.9300 .
C4 C5 1.372(5) .
C4 H4A 0.9300 .
C5 C6 1.470(5) .
C6 C7 1.394(5) .
C7 C8 1.374(7) .
C7 H7A 0.9300 .
C8 C9 1.411(7) .
C8 H8A 0.9300 .
C9 C10 1.392(5) .
C9 H9A 0.9300 .
C10 C11 1.458(5) .
C11 C12 1.380(5) .
C12 C13 1.372(6) .
C12 H12A 0.9300 .
C13 C14 1.350(6) .
C13 H13A 0.9300 .
C14 C15 1.387(5) .
C14 H14A 0.9300 .
C15 H15A 0.9300 .
C16 C17 1.358(4) .
C16 H16A 0.9300 .
C17 C18 1.374(5) .
C17 H17A 0.9300 .
C18 C19 1.382(5) .
C18 H18A 0.9300 .
C19 C20 1.396(4) .
C19 H19A 0.9300 .
C21 C22 1.380(5) .
C22 C23 1.391(5) .
C22 H22A 0.9300 .
C23 C24 1.379(5) .
C23 H23A 0.9300 .
C24 C25 1.356(5) .
C24 H24A 0.9300 .
C25 H25A 0.9300 .
C26 C27 1.522(4) .
C26 H26A 0.9700 .
C26 H26B 0.9700 .
C27 C28 1.521(5) .
C27 H27A 0.9700 .
C27 H27B 0.9700 .
C28 H28A 0.9700 .
C28 H28B 0.9700 .
C29 C30 1.336(6) .
C29 H29A 0.9300 .
C30 C31 1.362(7) .
C30 H30A 0.9300 .
C31 C32 1.353(6) .
C31 H31A 0.9300 .
C32 H32A 0.9300 .
Cl2 O3 1.343(4) .
Cl2 O2 1.373(3) .
Cl2 O1 1.404(4) .
Cl2 O4 1.467(4) .
N8 C33 0.769(16) 2_657
N8 C34 0.871(15) 2_657
N8 C33 1.242(6) .
C33 C33 0.521(17) 2_657
C33 N8 0.769(16) 2_657
C33 C34 1.599(6) .
C34 N8 0.871(15) 2_657
C34 H34A 0.9600 .
C34 H34B 0.9600 .
C34 H34C 0.9600 .

loop_
_geom_hbond_atom_site_label_D
_geom_hbond_atom_site_label_H
_geom_hbond_atom_site_label_A
_geom_hbond_distance_DH
_geom_hbond_distance_HA
_geom_hbond_distance_DA
_geom_hbond_angle_DHA
_geom_hbond_site_symmetry_A
C32 H32A O1 0.93 2.67 3.455(6) 142.4 1_455
C23 H23A O2 0.93 2.72 3.494(6) 141.9 .

loop_
_geom_torsion_atom_site_label_1
_geom_torsion_atom_site_label_2
_geom_torsion_atom_site_label_3
_geom_torsion_atom_site_label_4
_geom_torsion
_geom_torsion_site_symmetry_1
_geom_torsion_site_symmetry_4
N2 Ru1 N1 C1 173.7(3) . .
N3 Ru1 N1 C1 169.5(3) . .
N5 Ru1 N1 C1 -92.4(3) . .
N4 Ru1 N1 C1 -5.8(3) . .
Cl1 Ru1 N1 C1 86.3(3) . .
N2 Ru1 N1 C5 -2.3(3) . .
N3 Ru1 N1 C5 -6.6(5) . .
N5 Ru1 N1 C5 91.6(3) . .
N4 Ru1 N1 C5 178.1(3) . .
Cl1 Ru1 N1 C5 -89.7(3) . .
N3 Ru1 N2 C10 4.4(3) . .
N5 Ru1 N2 C10 94.7(3) . .
N1 Ru1 N2 C10 -174.0(3) . .
N4 Ru1 N2 C10 -14(5) . .
Cl1 Ru1 N2 C10 -84.1(3) . .
N3 Ru1 N2 C6 -179.9(3) . .
N5 Ru1 N2 C6 -89.6(3) . .
N1 Ru1 N2 C6 1.6(3) . .
N4 Ru1 N2 C6 162(4) . .
Cl1 Ru1 N2 C6 91.6(3) . .
N2 Ru1 N3 C15 178.6(3) . .
N5 Ru1 N3 C15 84.6(3) . .
N1 Ru1 N3 C15 -177.1(3) . .
N4 Ru1 N3 C15 -1.8(3) . .
Cl1 Ru1 N3 C15 -93.7(3) . .
N2 Ru1 N3 C11 -6.0(2) . .
N5 Ru1 N3 C11 -100.0(2) . .
N1 Ru1 N3 C11 -1.7(5) . .
N4 Ru1 N3 C11 173.6(2) . .
Cl1 Ru1 N3 C11 81.7(2) . .
N2 Ru1 N4 C20 139(4) . .
N3 Ru1 N4 C20 120.6(2) . .
N5 Ru1 N4 C20 30.2(2) . .
N1 Ru1 N4 C20 -61.0(2) . .
Cl1 Ru1 N4 C20 -151.0(2) . .
N2 Ru1 N4 C16 -39(4) . .
N3 Ru1 N4 C16 -57.1(2) . .
N5 Ru1 N4 C16 -147.6(2) . .
N1 Ru1 N4 C16 121.2(2) . .
Cl1 Ru1 N4 C16 31.3(2) . .
N2 Ru1 N5 C25 -31.7(2) . .
N3 Ru1 N5 C25 47.9(2) . .
N1 Ru1 N5 C25 -111.6(2) . .
N4 Ru1 N5 C25 146.9(2) . .
Cl1 Ru1 N5 C25 110.3(19) . .
N2 Ru1 N5 C21 146.9(2) . .
N3 Ru1 N5 C21 -133.4(2) . .
N1 Ru1 N5 C21 67.1(2) . .
N4 Ru1 N5 C21 -34.4(2) . .
Cl1 Ru1 N5 C21 -71(2) . .
C5 N1 C1 C2 -2.0(6) . .
Ru1 N1 C1 C2 -177.9(3) . .
N1 C1 C2 C3 -0.4(7) . .
C1 C2 C3 C4 1.2(8) . .
C2 C3 C4 C5 0.3(8) . .
C3 C4 C5 N1 -2.8(7) . .
C3 C4 C5 C6 174.5(4) . .
C1 N1 C5 C4 3.6(6) . .
Ru1 N1 C5 C4 -179.9(3) . .
C1 N1 C5 C6 -173.9(3) . .
Ru1 N1 C5 C6 2.6(4) . .
C10 N2 C6 C7 -2.9(6) . .
Ru1 N2 C6 C7 -178.4(4) . .
C10 N2 C6 C5 174.8(4) . .
Ru1 N2 C6 C5 -0.7(5) . .
C4 C5 C6 N2 -178.8(4) . .
N1 C5 C6 N2 -1.4(5) . .
C4 C5 C6 C7 -1.3(7) . .
N1 C5 C6 C7 176.1(4) . .
N2 C6 C7 C8 1.1(8) . .
C5 C6 C7 C8 -176.3(5) . .
C6 C7 C8 C9 0.9(9) . .
C7 C8 C9 C10 -1.1(9) . .
C6 N2 C10 C9 2.7(6) . .
Ru1 N2 C10 C9 178.2(3) . .
C6 N2 C10 C11 -177.6(3) . .
Ru1 N2 C10 C11 -2.1(5) . .
C8 C9 C10 N2 -0.7(7) . .
C8 C9 C10 C11 179.6(5) . .
C15 N3 C11 C12 1.7(5) . .
Ru1 N3 C11 C12 -174.2(3) . .
C15 N3 C11 C10 -177.4(3) . .
Ru1 N3 C11 C10 6.7(4) . .
N2 C10 C11 N3 -3.3(5) . .
C9 C10 C11 N3 176.4(4) . .
N2 C10 C11 C12 177.7(4) . .
C9 C10 C11 C12 -2.6(7) . .
N3 C11 C12 C13 0.4(7) . .
C10 C11 C12 C13 179.4(4) . .
C11 C12 C13 C14 -2.4(7) . .
C12 C13 C14 C15 2.2(7) . .
C11 N3 C15 C14 -1.9(5) . .
Ru1 N3 C15 C14 173.3(3) . .
C13 C14 C15 N3 0.0(7) . .
C20 N4 C16 C17 0.2(4) . .
Ru1 N4 C16 C17 178.0(2) . .
N4 C16 C17 C18 -1.7(5) . .
C16 C17 C18 C19 1.1(5) . .
C17 C18 C19 C20 0.8(5) . .
C16 N4 C20 C19 1.9(4) . .
Ru1 N4 C20 C19 -175.9(2) . .
C16 N4 C20 N7 -176.7(2) . .
Ru1 N4 C20 N7 5.5(3) . .
C18 C19 C20 N4 -2.3(5) . .
C18 C19 C20 N7 176.2(3) . .
C21 N7 C20 N4 -57.4(4) . .
C26 N7 C20 N4 153.3(2) . .
C21 N7 C20 C19 124.0(3) . .
C26 N7 C20 C19 -25.3(4) . .
C25 N5 C21 C22 1.7(4) . .
Ru1 N5 C21 C22 -177.0(2) . .
C25 N5 C21 N7 -178.2(3) . .
Ru1 N5 C21 N7 3.1(3) . .
C20 N7 C21 N5 52.6(4) . .
C26 N7 C21 N5 -158.4(2) . .
C20 N7 C21 C22 -127.3(3) . .
C26 N7 C21 C22 21.8(4) . .
N5 C21 C22 C23 -0.5(5) . .
N7 C21 C22 C23 179.4(3) . .
C21 C22 C23 C24 0.0(5) . .
C22 C23 C24 C25 -0.9(5) . .
C21 N5 C25 C24 -2.6(5) . .
Ru1 N5 C25 C24 176.1(3) . .
C23 C24 C25 N5 2.3(5) . .
C20 N7 C26 C27 -147.7(3) . .
C21 N7 C26 C27 61.9(3) . .
N7 C26 C27 C28 176.9(3) . .
C32 N6 C28 C27 84.4(5) . .
C29 N6 C28 C27 -95.6(5) . .
C26 C27 C28 N6 -173.2(3) . .
C32 N6 C29 C30 0.0(5) . .
C28 N6 C29 C30 -180.0(3) . .
N6 C29 C30 C31 -0.4(6) . .
C29 C30 C31 C32 0.6(6) . .
C29 N6 C32 C31 0.4(5) . .
C28 N6 C32 C31 -179.7(3) . .
C30 C31 C32 N6 -0.6(5) . .
C34 N8 C33 C33 2(26) 2_657 2_657
C33 N8 C33 N8 0.00(11) 2_657 2_657
C34 N8 C33 N8 2(26) 2_657 2_657
C33 N8 C33 C34 167(100) 2_657 .
C34 N8 C33 C34 169(100) 2_657 .
C33 C33 C34 N8 -1(22) 2_657 2_657
N8 C33 C34 N8 -168(100) . 2_657

loop_
_cod_changelog_entry_id
_cod_changelog_entry_author
_cod_changelog_entry_date
_cod_changelog_entry_text
1 'Vaitkus, Antanas' 2022-06-28T19:24:00+03:00
;
 Removed the '_chemical_name_systematic' data item that had an incorrect value.
;
